data_7042563
loop_
_publ_author_name
'Pieper, Martin'
'Lamm, Jan-Hendrik'
'Neumann, Beate'
'Stammler, Hans-Georg'
'Mitzel, Norbert W.'

_publ_section_title
;
 Methylene-bridged, intramolecular donor-acceptor systems based on
 rare-earth metals and phosphinomethanides.
;
_journal_issue 16
_journal_name_full 'Dalton transactions (Cambridge, England : 2003)'
_journal_page_first 5326
_journal_page_last 5336
_journal_paper_doi 10.1039/c7dt00554g
_journal_volume 46
_journal_year 2017
_chemical_formula_moiety 'C38 H60 Cl Li P2 Y2'
_chemical_formula_sum 'C38 H60 Cl Li P2 Y2'
_chemical_formula_weight 799.01
_chemical_name_systematic
;
 ?
;
_space_group_crystal_system monoclinic
_space_group_IT_number 14
_space_group_name_Hall '-P 2ybc'
_space_group_name_H-M_alt 'P 1 21/c 1'
_symmetry_space_group_name_Hall '-P 2ybc'
_symmetry_space_group_name_H-M 'P 1 21/c 1'
_atom_sites_solution_hydrogens geom
_atom_sites_solution_primary direct
_audit_creation_date 2014-01-21
_audit_creation_method
;
  Olex2 1.2-ac2
  (compiled 2012.03.27 svn.r2268, GUI svn.r4156)
;
_audit_update_record
;
2017-02-10 deposited with the CCDC.
2017-03-22 downloaded from the CCDC.
;
_cell_angle_alpha 90
_cell_angle_beta 111.751(3)
_cell_angle_gamma 90
_cell_formula_units_Z 4
_cell_length_a 22.3342(6)
_cell_length_b 11.5702(3)
_cell_length_c 16.8117(5)
_cell_measurement_reflns_used 26697
_cell_measurement_temperature 99.94(18)
_cell_measurement_theta_max 29.9910
_cell_measurement_theta_min 2.6110
_cell_volume 4035.0(2)
_computing_cell_refinement
;
CrysAlisPro, Agilent Technologies,
Version 1.171.36.32 (release 02-08-2013 CrysAlis171 .NET)
(compiled Aug  2 2013,16:46:58)
;
_computing_data_collection
;
CrysAlisPro, Agilent Technologies,
Version 1.171.36.32 (release 02-08-2013 CrysAlis171 .NET)
(compiled Aug  2 2013,16:46:58)
;
_computing_data_reduction
;
CrysAlisPro, Agilent Technologies,
Version 1.171.36.32 (release 02-08-2013 CrysAlis171 .NET)
(compiled Aug  2 2013,16:46:58)
;
_computing_molecular_graphics
;
O. V. Dolomanov, L. J. Bourhis, R. J. Gildea, J. A. K. Howard and H. Puschmann,
OLEX2: a complete structure solution, refinement and analysis program.
J. Appl. Cryst. (2009). 42, 339-341.
;
_computing_publication_material
;
O. V. Dolomanov, L. J. Bourhis, R. J. Gildea, J. A. K. Howard and H. Puschmann,
OLEX2: a complete structure solution, refinement and analysis program.
J. Appl. Cryst. (2009). 42, 339-341.
;
_computing_structure_refinement
;
SHELXL, G.M. Sheldrick, Acta Cryst.
(2008). A64, 112-122
;
_computing_structure_solution
;
SHELXS, G.M. Sheldrick, Acta Cryst.
(2008). A64, 112-122
;
_diffrn_ambient_temperature 99.94(18)
_diffrn_detector_area_resol_mean 5.3114
_diffrn_measured_fraction_theta_full 0.9981
_diffrn_measured_fraction_theta_max 0.9985
_diffrn_measurement_details
;
#__ type_ start__ end____ width___ exp.time_
  1 omega  -75.00  -46.00   1.0000  110.0000
omega____ theta____ kappa____ phi______ frames
    -      -17.0167  131.0000  113.8953 29

#__ type_ start__ end____ width___ exp.time_
  2 omega  -84.00    4.00   1.0000  110.0000
omega____ theta____ kappa____ phi______ frames
    -      -17.0167  -57.0000 -180.0000 88

#__ type_ start__ end____ width___ exp.time_
  3 omega  -71.00   13.00   1.0000  110.0000
omega____ theta____ kappa____ phi______ frames
    -      -17.0167  -77.0000    0.0000 84

#__ type_ start__ end____ width___ exp.time_
  4 omega  -74.00    3.00   1.0000  110.0000
omega____ theta____ kappa____ phi______ frames
    -      -17.0167  -37.0000   60.0000 77

#__ type_ start__ end____ width___ exp.time_
  5 omega  -85.00   -2.00   1.0000  110.0000
omega____ theta____ kappa____ phi______ frames
    -      -17.0167  -37.0000 -120.0000 83

#__ type_ start__ end____ width___ exp.time_
  6 omega  -36.00   44.00   1.0000  110.0000
omega____ theta____ kappa____ phi______ frames
    -      -17.0167   37.0000 -180.0000 80

#__ type_ start__ end____ width___ exp.time_
  7 omega  -42.00   34.00   1.0000  110.0000
omega____ theta____ kappa____ phi______ frames
    -      -17.0167   57.0000    0.0000 76

#__ type_ start__ end____ width___ exp.time_
  8 omega  -35.00   51.00   1.0000  110.0000
omega____ theta____ kappa____ phi______ frames
    -      -17.0167   57.0000 -120.0000 86

#__ type_ start__ end____ width___ exp.time_
  9 omega  -47.00   28.00   1.0000  110.0000
omega____ theta____ kappa____ phi______ frames
    -      -17.0167   77.0000   60.0000 75

#__ type_ start__ end____ width___ exp.time_
 10 omega  -75.00  -27.00   1.0000  110.0000
omega____ theta____ kappa____ phi______ frames
    -      -17.0167  131.0000 -135.4472 48

#__ type_ start__ end____ width___ exp.time_
 11 omega   35.00   91.00   1.0000  110.0000
omega____ theta____ kappa____ phi______ frames
    -       17.6417  178.0000  -60.0000 56
;
_diffrn_measurement_device_type 'SuperNova, Dual, Cu at zero, Atlas'
_diffrn_measurement_method '\w scans'
_diffrn_orient_matrix_UB_11 0.0067926000
_diffrn_orient_matrix_UB_12 -0.0241878000
_diffrn_orient_matrix_UB_13 0.0411888000
_diffrn_orient_matrix_UB_21 0.0006743000
_diffrn_orient_matrix_UB_22 -0.0560028000
_diffrn_orient_matrix_UB_23 -0.0168113000
_diffrn_orient_matrix_UB_31 0.0335081000
_diffrn_orient_matrix_UB_32 0.0060221000
_diffrn_orient_matrix_UB_33 0.0091656000
_diffrn_radiation_monochromator mirror
_diffrn_radiation_type 'Mo K\a'
_diffrn_radiation_wavelength 0.7107
_diffrn_reflns_av_R_equivalents 0.0600
_diffrn_reflns_av_unetI/netI 0.0290
_diffrn_reflns_Laue_measured_fraction_full 0.968
_diffrn_reflns_Laue_measured_fraction_max 1.002
_diffrn_reflns_limit_h_max 27
_diffrn_reflns_limit_h_min -27
_diffrn_reflns_limit_k_max 14
_diffrn_reflns_limit_k_min -14
_diffrn_reflns_limit_l_max 20
_diffrn_reflns_limit_l_min -20
_diffrn_reflns_number 64149
_diffrn_reflns_point_group_measured_fraction_full 0.968
_diffrn_reflns_point_group_measured_fraction_max 1.002
_diffrn_reflns_theta_full 26.000
_diffrn_reflns_theta_max 25.681
_diffrn_reflns_theta_min 2.591
_diffrn_source 'SuperNova (Mo) X-ray Source'
_exptl_absorpt_coefficient_mu 3.031
_exptl_absorpt_correction_T_max 1.000
_exptl_absorpt_correction_T_min 0.559
_exptl_absorpt_correction_type gaussian
_exptl_absorpt_process_details
;
CrysAlisPro, Agilent Technologies,
Version 1.171.36.32 (release 02-08-2013 CrysAlis171 .NET)
(compiled Aug  2 2013,16:46:58)
Numerical absorption correction based on gaussian integration over
            a multifaceted crystal model
;
_exptl_crystal_colour colourless
_exptl_crystal_colour_primary colourless
_exptl_crystal_density_diffrn 1.315
_exptl_crystal_description plate
_exptl_crystal_F_000 1664
_exptl_crystal_size_max 0.2246
_exptl_crystal_size_mid 0.1313
_exptl_crystal_size_min 0.0976
_refine_diff_density_max 2.318
_refine_diff_density_min -0.720
_refine_diff_density_rms 0.109
_refine_ls_extinction_method none
_refine_ls_goodness_of_fit_ref 1.132
_refine_ls_hydrogen_treatment constr
_refine_ls_matrix_type full
_refine_ls_number_parameters 406
_refine_ls_number_reflns 7646
_refine_ls_number_restraints 0
_refine_ls_restrained_S_all 1.132
_refine_ls_R_factor_all 0.0513
_refine_ls_R_factor_gt 0.0505
_refine_ls_shift/su_max 0.001
_refine_ls_shift/su_mean 0.000
_refine_ls_structure_factor_coef Fsqd
_refine_ls_weighting_details
;
 w=1/[\s^2^(Fo^2^)+(0.0364P)^2^+23.5398P]
 where P=(Fo^2^+2Fc^2^)/3
;
_refine_ls_weighting_scheme calc
_refine_ls_wR_factor_gt 0.1202
_refine_ls_wR_factor_ref 0.1208
_reflns_Friedel_coverage 0.000
_reflns_number_gt 7517
_reflns_number_total 7646
_reflns_threshold_expression 'I > 2\s(I)'
_cod_data_source_file c7dt00554g2.cif
_cod_data_source_block compound4
_cod_depositor_comments 'Adding full bibliography for 7042559--7042570.cif.'
_cod_database_code 7042563
_chemical_oxdiff_formula 'C19 H30 P Y'
_reflns_odcompleteness_completeness 99.81
_reflns_odcompleteness_iscentric 1
_reflns_odcompleteness_theta 30.01
_shelx_space_group_comment
;
The symmetry employed for this shelxl refinement is uniquely defined
by the following loop, which should always be used as a source of
symmetry information in preference to the above space-group names.
They are only intended as comments.
;
_shelxl_version_number 2013-2

loop_
_space_group_symop_operation_xyz
'x, y, z'
'-x, y+1/2, -z+1/2'
'-x, -y, -z'
'x, -y-1/2, z-1/2'

loop_
_atom_site_label
_atom_site_type_symbol
_atom_site_fract_x
_atom_site_fract_y
_atom_site_fract_z
_atom_site_U_iso_or_equiv
_atom_site_adp_type
_atom_site_occupancy
_atom_site_site_symmetry_order
_atom_site_calc_flag
_atom_site_refinement_flags_posn
_atom_site_refinement_flags_adp
_atom_site_refinement_flags_occupancy
_atom_site_disorder_assembly
_atom_site_disorder_group
Y1 Y 0.83252(2) 0.25630(5) 0.55964(3) 0.01164(12) Uani 1 1 d . . . . .
Y2 Y 0.84540(2) 0.70986(4) 0.52431(3) 0.01225(12) Uani 1 1 d . . . . .
Cl1 Cl 0.80967(6) 0.48452(11) 0.52288(8) 0.0165(3) Uani 1 1 d . . . . .
P1 P 0.66932(7) 0.32272(11) 0.54209(9) 0.0124(3) Uani 1 1 d . . . . .
P2 P 0.67743(7) 0.67288(12) 0.38281(9) 0.0132(3) Uani 1 1 d . . . . .
Li1 Li 0.6974(5) 0.4960(8) 0.4724(6) 0.021(2) Uani 1 1 d . . . . .
C1 C 0.8319(4) 0.2650(5) 0.4022(4) 0.0275(14) Uani 1 1 d . . . . .
H1 H 0.8432 0.3353 0.3849 0.033 Uiso 1 1 calc R U . . .
C2 C 0.7696(3) 0.2304(6) 0.3925(4) 0.0270(14) Uani 1 1 d . . . . .
H2 H 0.7324 0.2740 0.3677 0.032 Uiso 1 1 calc R U . . .
C3 C 0.7726(3) 0.1201(5) 0.4261(4) 0.0234(13) Uani 1 1 d . . . . .
H3 H 0.7379 0.0772 0.4277 0.028 Uiso 1 1 calc R U . . .
C4 C 0.8368(3) 0.0847(5) 0.4571(4) 0.0241(13) Uani 1 1 d . . . . .
H4 H 0.8523 0.0140 0.4828 0.029 Uiso 1 1 calc R U . . .
C5 C 0.8743(3) 0.1751(6) 0.4426(4) 0.0283(15) Uani 1 1 d . . . . .
H5 H 0.9187 0.1749 0.4572 0.034 Uiso 1 1 calc R U . . .
C6 C 0.9279(3) 0.3541(5) 0.6883(4) 0.0256(14) Uani 1 1 d . . . . .
H6 H 0.9303 0.4344 0.6894 0.031 Uiso 1 1 calc R U . . .
C7 C 0.8947(3) 0.2853(6) 0.7277(4) 0.0251(14) Uani 1 1 d . . . . .
H7 H 0.8713 0.3125 0.7595 0.030 Uiso 1 1 calc R U . . .
C8 C 0.9031(3) 0.1683(6) 0.7109(4) 0.0253(14) Uani 1 1 d . . . . .
H8 H 0.8864 0.1046 0.7294 0.030 Uiso 1 1 calc R U . . .
C9 C 0.9416(3) 0.1661(5) 0.6605(4) 0.0244(13) Uani 1 1 d . . . . .
H9 H 0.9547 0.1002 0.6398 0.029 Uiso 1 1 calc R U . . .
C10 C 0.9564(3) 0.2800(5) 0.6472(4) 0.0209(12) Uani 1 1 d . . . . .
H10 H 0.9813 0.3027 0.6162 0.025 Uiso 1 1 calc R U . . .
C11 C 0.7324(3) 0.2165(5) 0.5862(4) 0.0136(11) Uani 1 1 d . . . . .
H11A H 0.7159 0.1416 0.5622 0.016 Uiso 1 1 calc R U . . .
H11B H 0.7431 0.2121 0.6476 0.016 Uiso 1 1 calc R U . . .
C12 C 0.5913(3) 0.2417(5) 0.4842(4) 0.0194(12) Uani 1 1 d . . . . .
C13 C 0.5980(3) 0.1981(6) 0.4022(4) 0.0272(13) Uani 1 1 d . . . . .
H13A H 0.5608 0.1528 0.3702 0.041 Uiso 1 1 calc R U . . .
H13B H 0.6360 0.1513 0.4166 0.041 Uiso 1 1 calc R U . . .
H13C H 0.6013 0.2628 0.3683 0.041 Uiso 1 1 calc R U . . .
C14 C 0.5337(3) 0.3237(6) 0.4608(4) 0.0289(14) Uani 1 1 d . . . . .
H14A H 0.4957 0.2847 0.4239 0.043 Uiso 1 1 calc R U . . .
H14B H 0.5416 0.3902 0.4319 0.043 Uiso 1 1 calc R U . . .
H14C H 0.5278 0.3479 0.5120 0.043 Uiso 1 1 calc R U . . .
C15 C 0.5793(3) 0.1392(5) 0.5336(4) 0.0257(14) Uani 1 1 d . . . . .
H15A H 0.5704 0.1669 0.5819 0.039 Uiso 1 1 calc R U . . .
H15B H 0.6168 0.0907 0.5531 0.039 Uiso 1 1 calc R U . . .
H15C H 0.5431 0.0956 0.4967 0.039 Uiso 1 1 calc R U . . .
C16 C 0.6645(3) 0.4020(5) 0.6377(4) 0.0192(12) Uani 1 1 d . . . . .
C17 C 0.7338(3) 0.4370(6) 0.6933(4) 0.0265(14) Uani 1 1 d . . . . .
H17A H 0.7330 0.4912 0.7361 0.040 Uiso 1 1 calc R U . . .
H17B H 0.7540 0.4721 0.6578 0.040 Uiso 1 1 calc R U . . .
H17C H 0.7577 0.3697 0.7206 0.040 Uiso 1 1 calc R U . . .
C18 C 0.6259(4) 0.5139(6) 0.6071(5) 0.0370(17) Uani 1 1 d . . . . .
H18A H 0.5817 0.4953 0.5742 0.056 Uiso 1 1 calc R U . . .
H18B H 0.6437 0.5568 0.5722 0.056 Uiso 1 1 calc R U . . .
H18C H 0.6282 0.5596 0.6558 0.056 Uiso 1 1 calc R U . . .
C19 C 0.6364(3) 0.3333(6) 0.6931(4) 0.0241(13) Uani 1 1 d . . . . .
H19A H 0.6406 0.3773 0.7433 0.036 Uiso 1 1 calc R U . . .
H19B H 0.6594 0.2617 0.7098 0.036 Uiso 1 1 calc R U . . .
H19C H 0.5917 0.3177 0.6611 0.036 Uiso 1 1 calc R U . . .
C20A C 0.9083(5) 0.7943(12) 0.4310(8) 0.016(3) Uiso 0.61(2) 1 d . . P A 1
H20A H 0.8892 0.8562 0.3953 0.019 Uiso 0.61(2) 1 calc R U P A 1
C21A C 0.9507(6) 0.8030(9) 0.5168(10) 0.017(3) Uiso 0.61(2) 1 d . . P A 1
H21A H 0.9651 0.8708 0.5477 0.021 Uiso 0.61(2) 1 calc R U P A 1
C22A C 0.9674(5) 0.6873(14) 0.5475(8) 0.024(3) Uiso 0.61(2) 1 d . . P A 1
H22A H 0.9945 0.6665 0.6026 0.028 Uiso 0.61(2) 1 calc R U P A 1
C23A C 0.9353(6) 0.6094(10) 0.4792(10) 0.020(3) Uiso 0.61(2) 1 d . . P A 1
H23A H 0.9374 0.5291 0.4811 0.024 Uiso 0.61(2) 1 calc R U P A 1
C24A C 0.8995(5) 0.6786(13) 0.4079(8) 0.019(3) Uiso 0.61(2) 1 d . . P A 1
H24A H 0.8741 0.6508 0.3541 0.023 Uiso 0.61(2) 1 calc R U P A 1
C20B C 0.9037(8) 0.755(2) 0.4157(12) 0.018(4) Uiso 0.39(2) 1 d . . P A 2
H20B H 0.8793 0.7888 0.3635 0.022 Uiso 0.39(2) 1 calc R U P A 2
C21B C 0.9370(10) 0.8085(16) 0.4855(16) 0.022(5) Uiso 0.39(2) 1 d . . P A 2
H21B H 0.9392 0.8886 0.4901 0.026 Uiso 0.39(2) 1 calc R U P A 2
C22B C 0.9697(7) 0.7333(18) 0.5543(10) 0.013(4) Uiso 0.39(2) 1 d . . P A 2
H22B H 0.9960 0.7522 0.6102 0.016 Uiso 0.39(2) 1 calc R U P A 2
C23B C 0.9529(8) 0.6228(14) 0.5177(13) 0.013(4) Uiso 0.39(2) 1 d . . P A 2
H23B H 0.9672 0.5528 0.5454 0.015 Uiso 0.39(2) 1 calc R U P A 2
C24B C 0.9112(8) 0.6363(18) 0.4330(13) 0.019(4) Uiso 0.39(2) 1 d . . P A 2
H24B H 0.8918 0.5771 0.3948 0.023 Uiso 0.39(2) 1 calc R U P A 2
C25 C 0.8714(4) 0.8604(6) 0.6480(5) 0.0352(17) Uani 1 1 d . . . . .
H25 H 0.8976 0.9212 0.6446 0.042 Uiso 1 1 calc R U . . .
C26 C 0.8031(4) 0.8579(6) 0.6123(4) 0.0340(16) Uani 1 1 d . . . . .
H26 H 0.7763 0.9177 0.5826 0.041 Uiso 1 1 calc R U . . .
C27 C 0.7837(3) 0.7503(6) 0.6296(4) 0.0258(14) Uani 1 1 d . . . . .
H27 H 0.7414 0.7241 0.6121 0.031 Uiso 1 1 calc R U . . .
C28 C 0.8389(3) 0.6878(5) 0.6781(4) 0.0261(13) Uani 1 1 d . . . . .
H28 H 0.8395 0.6133 0.6992 0.031 Uiso 1 1 calc R U . . .
C29 C 0.8919(3) 0.7553(7) 0.6892(4) 0.0313(16) Uani 1 1 d . . . . .
H29 H 0.9346 0.7342 0.7192 0.038 Uiso 1 1 calc R U . . .
C30 C 0.7462(3) 0.7672(5) 0.4044(4) 0.0158(11) Uani 1 1 d . . . . .
H30A H 0.7341 0.8440 0.4161 0.019 Uiso 1 1 calc R U . . .
H30B H 0.7561 0.7722 0.3529 0.019 Uiso 1 1 calc R U . . .
C31 C 0.6669(3) 0.5986(5) 0.2791(4) 0.0216(12) Uani 1 1 d . . . . .
C32 C 0.6215(4) 0.4941(6) 0.2672(5) 0.0396(18) Uani 1 1 d . . . . .
H32A H 0.5789 0.5209 0.2588 0.059 Uiso 1 1 calc R U . . .
H32B H 0.6371 0.4461 0.3173 0.059 Uiso 1 1 calc R U . . .
H32C H 0.6203 0.4503 0.2181 0.059 Uiso 1 1 calc R U . . .
C33 C 0.7330(3) 0.5521(6) 0.2863(4) 0.0332(16) Uani 1 1 d . . . . .
H33A H 0.7287 0.5100 0.2352 0.050 Uiso 1 1 calc R U . . .
H33B H 0.7495 0.5017 0.3349 0.050 Uiso 1 1 calc R U . . .
H33C H 0.7622 0.6155 0.2931 0.050 Uiso 1 1 calc R U . . .
C34 C 0.6416(3) 0.6756(6) 0.1991(4) 0.0285(14) Uani 1 1 d . . . . .
H34A H 0.6676 0.7440 0.2082 0.043 Uiso 1 1 calc R U . . .
H34B H 0.5977 0.6969 0.1883 0.043 Uiso 1 1 calc R U . . .
H34C H 0.6436 0.6340 0.1507 0.043 Uiso 1 1 calc R U . . .
C35 C 0.6056(3) 0.7693(5) 0.3694(4) 0.0149(11) Uani 1 1 d . . . . .
C36 C 0.5994(3) 0.8754(5) 0.3120(4) 0.0243(13) Uani 1 1 d . . . . .
H36A H 0.5871 0.8511 0.2535 0.037 Uiso 1 1 calc R U . . .
H36B H 0.6401 0.9149 0.3294 0.037 Uiso 1 1 calc R U . . .
H36C H 0.5673 0.9267 0.3171 0.037 Uiso 1 1 calc R U . . .
C37 C 0.6166(3) 0.8119(6) 0.4602(4) 0.0236(13) Uani 1 1 d . . . . .
H37A H 0.5793 0.8537 0.4596 0.035 Uiso 1 1 calc R U . . .
H37B H 0.6535 0.8619 0.4797 0.035 Uiso 1 1 calc R U . . .
H37C H 0.6238 0.7469 0.4980 0.035 Uiso 1 1 calc R U . . .
C38 C 0.5429(3) 0.7008(6) 0.3376(5) 0.0291(14) Uani 1 1 d . . . . .
H38A H 0.5462 0.6368 0.3754 0.044 Uiso 1 1 calc R U . . .
H38B H 0.5350 0.6723 0.2809 0.044 Uiso 1 1 calc R U . . .
H38C H 0.5079 0.7500 0.3364 0.044 Uiso 1 1 calc R U . . .

loop_
_atom_site_aniso_label
_atom_site_aniso_U_11
_atom_site_aniso_U_22
_atom_site_aniso_U_33
_atom_site_aniso_U_23
_atom_site_aniso_U_13
_atom_site_aniso_U_12
Y1 0.0095(2) 0.0141(2) 0.0108(2) 0.00079(18) 0.0033(2) 0.00138(19)
Y2 0.0098(2) 0.0108(2) 0.0169(3) 0.0006(2) 0.0059(2) -0.00089(18)
Cl1 0.0183(6) 0.0099(6) 0.0211(7) 0.0023(5) 0.0069(5) 0.0002(5)
P1 0.0129(6) 0.0108(6) 0.0140(6) 0.0010(5) 0.0055(5) -0.0004(5)
P2 0.0150(6) 0.0110(6) 0.0142(7) 0.0027(5) 0.0059(5) 0.0009(5)
Li1 0.031(5) 0.018(5) 0.021(5) 0.012(4) 0.017(4) 0.001(4)
C1 0.048(4) 0.021(3) 0.020(3) -0.003(2) 0.020(3) -0.003(3)
C2 0.033(4) 0.030(4) 0.012(3) -0.006(3) 0.001(3) 0.012(3)
C3 0.023(3) 0.025(3) 0.023(3) -0.016(3) 0.009(3) -0.001(3)
C4 0.034(3) 0.016(3) 0.025(3) -0.003(2) 0.015(3) 0.011(3)
C5 0.022(3) 0.040(4) 0.029(3) -0.015(3) 0.017(3) -0.006(3)
C6 0.020(3) 0.019(3) 0.023(3) 0.002(2) -0.009(2) -0.002(2)
C7 0.013(3) 0.044(4) 0.012(3) -0.002(3) -0.002(2) 0.003(3)
C8 0.017(3) 0.028(3) 0.022(3) 0.007(3) -0.003(2) -0.002(2)
C9 0.018(3) 0.020(3) 0.027(3) 0.001(3) -0.001(2) 0.007(2)
C10 0.007(2) 0.033(3) 0.018(3) 0.005(2) -0.002(2) -0.001(2)
C11 0.015(3) 0.010(3) 0.015(3) 0.004(2) 0.005(2) 0.004(2)
C12 0.014(3) 0.021(3) 0.022(3) 0.005(2) 0.006(2) 0.001(2)
C13 0.023(3) 0.031(3) 0.022(3) -0.005(3) 0.002(3) -0.005(3)
C14 0.015(3) 0.028(3) 0.035(4) 0.005(3) 0.000(3) 0.000(3)
C15 0.021(3) 0.015(3) 0.039(4) 0.001(3) 0.010(3) -0.010(2)
C16 0.028(3) 0.015(3) 0.020(3) 0.002(2) 0.015(3) 0.000(2)
C17 0.035(4) 0.026(3) 0.023(3) -0.007(3) 0.018(3) -0.013(3)
C18 0.057(5) 0.022(3) 0.035(4) -0.001(3) 0.020(3) 0.015(3)
C19 0.022(3) 0.033(3) 0.021(3) -0.001(3) 0.013(2) -0.005(3)
C25 0.055(4) 0.020(3) 0.034(4) -0.014(3) 0.020(3) -0.021(3)
C26 0.050(4) 0.030(4) 0.025(3) -0.007(3) 0.017(3) 0.012(3)
C27 0.024(3) 0.042(4) 0.018(3) -0.008(3) 0.015(3) -0.006(3)
C28 0.036(4) 0.026(3) 0.016(3) -0.003(2) 0.010(3) -0.007(3)
C29 0.022(3) 0.047(4) 0.019(3) -0.009(3) 0.002(3) -0.001(3)
C30 0.016(3) 0.012(3) 0.020(3) 0.002(2) 0.008(2) -0.001(2)
C31 0.035(3) 0.017(3) 0.014(3) 0.004(2) 0.011(3) 0.005(3)
C32 0.069(5) 0.017(3) 0.027(4) -0.008(3) 0.012(4) -0.007(3)
C33 0.048(4) 0.035(4) 0.019(3) 0.002(3) 0.015(3) 0.023(3)
C34 0.044(4) 0.029(3) 0.013(3) 0.007(3) 0.012(3) 0.014(3)
C35 0.015(3) 0.016(3) 0.016(3) 0.001(2) 0.008(2) -0.001(2)
C36 0.030(3) 0.018(3) 0.026(3) 0.008(3) 0.013(3) 0.008(3)
C37 0.024(3) 0.029(3) 0.020(3) 0.002(3) 0.011(3) 0.009(3)
C38 0.016(3) 0.033(4) 0.037(4) 0.003(3) 0.009(3) 0.002(3)

loop_
_atom_type_symbol
_atom_type_description
_atom_type_scat_dispersion_real
_atom_type_scat_dispersion_imag
_atom_type_scat_source
C C 0.0033 0.0016 'International Tables Vol C Tables 4.2.6.8 and 6.1.1.4'
H H 0.0000 0.0000 'International Tables Vol C Tables 4.2.6.8 and 6.1.1.4'
Cl Cl 0.1484 0.1585 'International Tables Vol C Tables 4.2.6.8 and 6.1.1.4'
Li Li -0.0003 0.0001 'International Tables Vol C Tables 4.2.6.8 and 6.1.1.4'
P P 0.1023 0.0942 'International Tables Vol C Tables 4.2.6.8 and 6.1.1.4'
Y Y -2.7962 3.5667 'International Tables Vol C Tables 4.2.6.8 and 6.1.1.4'

loop_
_exptl_crystal_face_index_h
_exptl_crystal_face_index_k
_exptl_crystal_face_index_l
_exptl_crystal_face_perp_dist
_exptl_oxdiff_crystal_face_indexfrac_h
_exptl_oxdiff_crystal_face_indexfrac_k
_exptl_oxdiff_crystal_face_indexfrac_l
_exptl_oxdiff_crystal_face_x
_exptl_oxdiff_crystal_face_y
_exptl_oxdiff_crystal_face_z
-28 -1 -2 0.0386 -27.9854 -0.9927 -1.9997 -0.2484 0.0703 -0.9620
14 -7 -22 0.1201 14.0108 -6.9835 -21.9490 -0.6400 0.7695 0.2262
-11 7 22 0.1108 -11.0158 6.9841 21.9488 0.6603 -0.7675 -0.1259
29 -6 -6 0.0431 28.9659 -5.9909 -5.9953 0.0947 0.4558 0.8796
10 15 2 0.0953 10.0051 14.9715 2.0092 -0.2114 -0.8655 0.4438
-10 -15 -2 0.1030 -10.0051 -14.9715 -2.0092 0.2114 0.8655 -0.4438
-12 -3 23 0.0571 -11.9501 -3.0058 22.9676 0.9375 -0.2258 -0.2080
12 3 -23 0.0742 11.9501 3.0058 -22.9676 -0.9375 0.2258 0.2080
28 1 2 0.0590 27.9854 0.9927 1.9997 0.2484 -0.0703 0.9620
-29 6 6 0.0653 -28.9659 5.9909 5.9953 -0.0947 -0.4558 -0.8796

loop_
_geom_angle_atom_site_label_1
_geom_angle_atom_site_label_2
_geom_angle_atom_site_label_3
_geom_angle
C1 Y1 Cl1 78.71(14)
C1 Y1 C2 30.6(2)
C1 Y1 C3 50.5(2)
C1 Y1 C4 50.67(19)
C1 Y1 C6 120.2(2)
C1 Y1 C7 149.7(2)
C1 Y1 C8 139.1(2)
C2 Y1 Cl1 83.56(15)
C2 Y1 C3 30.3(2)
C2 Y1 C4 50.17(19)
C2 Y1 C6 149.2(2)
C2 Y1 C7 179.1(2)
C3 Y1 Cl1 112.97(15)
C3 Y1 C7 150.4(2)
C4 Y1 Cl1 128.91(14)
C4 Y1 C3 30.35(19)
C4 Y1 C6 129.5(2)
C4 Y1 C7 130.7(2)
C5 Y1 Cl1 105.34(17)
C5 Y1 C1 30.7(2)
C5 Y1 C2 50.6(2)
C5 Y1 C3 50.74(19)
C5 Y1 C4 31.0(2)
C5 Y1 C6 111.1(2)
C5 Y1 C7 130.1(2)
C5 Y1 C8 109.2(2)
C6 Y1 Cl1 78.33(14)
C6 Y1 C3 159.68(19)
C6 Y1 C7 30.7(2)
C7 Y1 Cl1 95.67(16)
C8 Y1 Cl1 125.93(15)
C8 Y1 C2 150.1(2)
C8 Y1 C3 121.1(2)
C8 Y1 C4 100.6(2)
C8 Y1 C6 51.0(2)
C8 Y1 C7 30.8(2)
C9 Y1 Cl1 125.94(14)
C9 Y1 C1 108.8(2)
C9 Y1 C2 130.0(2)
C9 Y1 C3 111.5(2)
C9 Y1 C4 82.8(2)
C9 Y1 C5 80.8(2)
C9 Y1 C6 50.9(2)
C9 Y1 C7 50.9(2)
C9 Y1 C8 31.1(2)
C9 Y1 C10 30.9(2)
C10 Y1 Cl1 95.52(14)
C10 Y1 C1 99.9(2)
C10 Y1 C2 129.9(2)
C10 Y1 C3 129.13(19)
C10 Y1 C4 99.1(2)
C10 Y1 C5 82.3(2)
C10 Y1 C6 30.6(2)
C10 Y1 C7 50.60(19)
C10 Y1 C8 51.14(19)
C11 Y1 Cl1 96.63(12)
C11 Y1 C1 121.1(2)
C11 Y1 C2 90.6(2)
C11 Y1 C3 80.65(19)
C11 Y1 C4 103.30(19)
C11 Y1 C5 131.2(2)
C11 Y1 C6 115.9(2)
C11 Y1 C7 89.01(19)
C11 Y1 C8 90.64(19)
C11 Y1 C9 119.62(19)
C11 Y1 C10 138.77(19)
Li1 Cl1 Y1 102.9(2)
C11 P1 Li1 116.2(3)
C11 P1 C12 107.6(3)
C11 P1 C16 105.2(3)
C12 P1 Li1 119.6(3)
C16 P1 Li1 96.4(3)
C16 P1 C12 110.2(3)
C30 P2 Li1 115.3(3)
C30 P2 C31 105.5(3)
C30 P2 C35 106.7(3)
C31 P2 Li1 96.8(3)
C31 P2 C35 110.4(3)
C35 P2 Li1 120.7(3)
Cl1 Li1 P1 101.8(3)
Cl1 Li1 P2 101.2(3)
P2 Li1 P1 156.9(5)
Y1 C1 H1 116.4
C2 C1 Y1 75.1(3)
C2 C1 H1 126.0
C2 C1 C5 108.0(6)
C5 C1 Y1 74.6(3)
C5 C1 H1 126.0
Y1 C2 H2 116.7
C1 C2 Y1 74.4(3)
C1 C2 H2 125.7
C3 C2 Y1 75.3(4)
C3 C2 C1 108.7(6)
C3 C2 H2 125.7
Y1 C3 H3 117.1
C2 C3 Y1 74.5(3)
C2 C3 H3 125.9
C2 C3 C4 108.1(6)
C4 C3 Y1 74.5(3)
C4 C3 H3 125.9
Y1 C4 H4 116.9
C3 C4 Y1 75.1(3)
C3 C4 H4 126.0
C3 C4 C5 108.1(6)
C5 C4 Y1 74.0(3)
C5 C4 H4 126.0
Y1 C5 H5 116.2
C1 C5 Y1 74.6(3)
C1 C5 C4 107.2(6)
C1 C5 H5 126.4
C4 C5 Y1 75.0(3)
C4 C5 H5 126.4
Y1 C6 H6 117.7
C7 C6 Y1 74.9(3)
C7 C6 H6 126.2
C10 C6 Y1 73.2(3)
C10 C6 H6 126.2
C10 C6 C7 107.6(6)
Y1 C7 H7 117.9
C6 C7 Y1 74.4(3)
C6 C7 H7 125.8
C6 C7 C8 108.4(6)
C8 C7 Y1 73.9(3)
C8 C7 H7 125.8
Y1 C8 H8 117.2
C7 C8 Y1 75.4(3)
C7 C8 H8 126.5
C7 C8 C9 107.0(6)
C9 C8 Y1 73.1(3)
C9 C8 H8 126.5
Y1 C9 H9 115.6
C8 C9 Y1 75.8(3)
C8 C9 H9 125.9
C10 C9 Y1 74.9(3)
C10 C9 C8 108.2(6)
C10 C9 H9 125.9
Y1 C10 H10 116.0
C6 C10 Y1 76.2(3)
C6 C10 C9 108.8(6)
C6 C10 H10 125.6
C9 C10 Y1 74.2(3)
C9 C10 H10 125.6
Y1 C11 H11A 108.6
Y1 C11 H11B 108.6
P1 C11 Y1 114.7(3)
P1 C11 H11A 108.6
P1 C11 H11B 108.6
H11A C11 H11B 107.6
C13 C12 P1 104.3(4)
C13 C12 C14 109.1(5)
C13 C12 C15 109.2(5)
C14 C12 P1 110.5(4)
C14 C12 C15 108.8(5)
C15 C12 P1 114.7(4)
C12 C13 H13A 109.5
C12 C13 H13B 109.5
C12 C13 H13C 109.5
H13A C13 H13B 109.5
H13A C13 H13C 109.5
H13B C13 H13C 109.5
C12 C14 H14A 109.5
C12 C14 H14B 109.5
C12 C14 H14C 109.5
H14A C14 H14B 109.5
H14A C14 H14C 109.5
H14B C14 H14C 109.5
C12 C15 H15A 109.5
C12 C15 H15B 109.5
C12 C15 H15C 109.5
H15A C15 H15B 109.5
H15A C15 H15C 109.5
H15B C15 H15C 109.5
C17 C16 P1 106.5(4)
C18 C16 P1 109.1(4)
C18 C16 C17 107.2(5)
C19 C16 P1 115.6(4)
C19 C16 C17 108.4(5)
C19 C16 C18 109.7(5)
C16 C17 H17A 109.5
C16 C17 H17B 109.5
C16 C17 H17C 109.5
H17A C17 H17B 109.5
H17A C17 H17C 109.5
H17B C17 H17C 109.5
C16 C18 H18A 109.5
C16 C18 H18B 109.5
C16 C18 H18C 109.5
H18A C18 H18B 109.5
H18A C18 H18C 109.5
H18B C18 H18C 109.5
C16 C19 H19A 109.5
C16 C19 H19B 109.5
C16 C19 H19C 109.5
H19A C19 H19B 109.5
H19A C19 H19C 109.5
H19B C19 H19C 109.5
C21A C20A H20A 125.4
C24A C20A H20A 125.4
C24A C20A C21A 109.1(10)
C20A C21A H21A 126.6
C20A C21A C22A 106.8(10)
C22A C21A H21A 126.6
C21A C22A H22A 125.9
C23A C22A C21A 108.3(10)
C23A C22A H22A 125.9
C22A C23A H23A 126.8
C24A C23A C22A 106.4(10)
C24A C23A H23A 126.8
C20A C24A C23A 109.4(9)
C20A C24A H24A 125.3
C23A C24A H24A 125.3
C21B C20B H20B 126.4
C21B C20B C24B 107.3(17)
C24B C20B H20B 126.4
C20B C21B H21B 123.3
C20B C21B C22B 113.4(17)
C22B C21B H21B 123.3
C21B C22B H22B 128.4
C23B C22B C21B 103.1(14)
C23B C22B H22B 128.4
C22B C23B H23B 125.8
C24B C23B C22B 108.3(13)
C24B C23B H23B 125.8
C20B C24B H24B 126.1
C23B C24B C20B 107.9(15)
C23B C24B H24B 126.1
C26 C25 H25 126.3
C29 C25 H25 126.3
C29 C25 C26 107.4(6)
C25 C26 H26 126.2
C27 C26 C25 107.5(6)
C27 C26 H26 126.2
C26 C27 H27 126.0
C26 C27 C28 108.1(6)
C28 C27 H27 126.0
C27 C28 H28 125.8
C29 C28 C27 108.3(6)
C29 C28 H28 125.8
C25 C29 H29 125.6
C28 C29 C25 108.7(6)
C28 C29 H29 125.6
Y2 C30 H30A 108.3
Y2 C30 H30B 108.3
P2 C30 Y2 116.1(3)
P2 C30 H30A 108.3
P2 C30 H30B 108.3
H30A C30 H30B 107.4
C32 C31 P2 109.2(4)
C33 C31 P2 107.6(4)
C33 C31 C32 107.6(6)
C33 C31 C34 107.7(5)
C34 C31 P2 115.3(4)
C34 C31 C32 109.3(6)
C31 C32 H32A 109.5
C31 C32 H32B 109.5
C31 C32 H32C 109.5
H32A C32 H32B 109.5
H32A C32 H32C 109.5
H32B C32 H32C 109.5
C31 C33 H33A 109.5
C31 C33 H33B 109.5
C31 C33 H33C 109.5
H33A C33 H33B 109.5
H33A C33 H33C 109.5
H33B C33 H33C 109.5
C31 C34 H34A 109.5
C31 C34 H34B 109.5
C31 C34 H34C 109.5
H34A C34 H34B 109.5
H34A C34 H34C 109.5
H34B C34 H34C 109.5
C36 C35 P2 114.9(4)
C37 C35 P2 104.7(4)
C37 C35 C36 108.2(5)
C38 C35 P2 111.3(4)
C38 C35 C36 109.8(5)
C38 C35 C37 107.6(5)
C35 C36 H36A 109.5
C35 C36 H36B 109.5
C35 C36 H36C 109.5
H36A C36 H36B 109.5
H36A C36 H36C 109.5
H36B C36 H36C 109.5
C35 C37 H37A 109.5
C35 C37 H37B 109.5
C35 C37 H37C 109.5
H37A C37 H37B 109.5
H37A C37 H37C 109.5
H37B C37 H37C 109.5
C35 C38 H38A 109.5
C35 C38 H38B 109.5
C35 C38 H38C 109.5
H38A C38 H38B 109.5
H38A C38 H38C 109.5
H38B C38 H38C 109.5

loop_
_geom_bond_atom_site_label_1
_geom_bond_atom_site_label_2
_geom_bond_distance
Y1 Cl1 2.7169(14)
Y1 C1 2.643(6)
Y1 C2 2.652(6)
Y1 C3 2.662(6)
Y1 C4 2.655(6)
Y1 C5 2.643(6)
Y1 C6 2.661(6)
Y1 C7 2.668(6)
Y1 C8 2.649(6)
Y1 C9 2.614(6)
Y1 C10 2.623(5)
Y1 C11 2.480(5)
Y2 C30 2.470(6)
Cl1 Li1 2.334(10)
P1 Li1 2.515(9)
P1 C11 1.808(5)
P1 C12 1.899(6)
P1 C16 1.888(6)
P2 Li1 2.482(9)
P2 C30 1.809(6)
P2 C31 1.879(6)
P2 C35 1.897(6)
C1 H1 0.9300
C1 C2 1.397(10)
C1 C5 1.401(10)
C2 H2 0.9300
C2 C3 1.387(10)
C3 H3 0.9300
C3 C4 1.392(9)
C4 H4 0.9300
C4 C5 1.416(9)
C5 H5 0.9300
C6 H6 0.9300
C6 C7 1.410(9)
C6 C10 1.394(9)
C7 H7 0.9300
C7 C8 1.410(10)
C8 H8 0.9300
C8 C9 1.412(9)
C9 H9 0.9300
C9 C10 1.397(9)
C10 H10 0.9300
C11 H11A 0.9700
C11 H11B 0.9700
C12 C13 1.526(9)
C12 C14 1.527(8)
C12 C15 1.527(8)
C13 H13A 0.9600
C13 H13B 0.9600
C13 H13C 0.9600
C14 H14A 0.9600
C14 H14B 0.9600
C14 H14C 0.9600
C15 H15A 0.9600
C15 H15B 0.9600
C15 H15C 0.9600
C16 C17 1.536(8)
C16 C18 1.534(8)
C16 C19 1.525(8)
C17 H17A 0.9600
C17 H17B 0.9600
C17 H17C 0.9600
C18 H18A 0.9600
C18 H18B 0.9600
C18 H18C 0.9600
C19 H19A 0.9600
C19 H19B 0.9600
C19 H19C 0.9600
C20A H20A 0.9300
C20A C21A 1.406(16)
C20A C24A 1.387(16)
C21A H21A 0.9300
C21A C22A 1.434(17)
C22A H22A 0.9300
C22A C23A 1.427(17)
C23A H23A 0.9300
C23A C24A 1.415(16)
C24A H24A 0.9300
C20B H20B 0.9300
C20B C21B 1.29(3)
C20B C24B 1.40(3)
C21B H21B 0.9300
C21B C22B 1.42(3)
C22B H22B 0.9300
C22B C23B 1.41(2)
C23B H23B 0.9300
C23B C24B 1.39(2)
C24B H24B 0.9300
C25 H25 0.9300
C25 C26 1.416(10)
C25 C29 1.391(11)
C26 H26 0.9300
C26 C27 1.384(10)
C27 H27 0.9300
C27 C28 1.401(10)
C28 H28 0.9300
C28 C29 1.372(10)
C29 H29 0.9300
C30 H30A 0.9700
C30 H30B 0.9700
C31 C32 1.543(9)
C31 C33 1.534(9)
C31 C34 1.536(8)
C32 H32A 0.9600
C32 H32B 0.9600
C32 H32C 0.9600
C33 H33A 0.9600
C33 H33B 0.9600
C33 H33C 0.9600
C34 H34A 0.9600
C34 H34B 0.9600
C34 H34C 0.9600
C35 C36 1.536(8)
C35 C37 1.535(8)
C35 C38 1.525(8)
C36 H36A 0.9600
C36 H36B 0.9600
C36 H36C 0.9600
C37 H37A 0.9600
C37 H37B 0.9600
C37 H37C 0.9600
C38 H38A 0.9600
C38 H38B 0.9600
C38 H38C 0.9600

loop_
_geom_torsion_atom_site_label_1
_geom_torsion_atom_site_label_2
_geom_torsion_atom_site_label_3
_geom_torsion_atom_site_label_4
_geom_torsion
Y1 C1 C2 C3 -68.1(4)
Y1 C1 C5 C4 68.5(4)
Y1 C2 C3 C4 -67.5(4)
Y1 C3 C4 C5 -67.3(4)
Y1 C4 C5 C1 -68.3(4)
Y1 C6 C7 C8 66.6(4)
Y1 C6 C10 C9 -67.7(4)
Y1 C7 C8 C9 66.8(4)
Y1 C8 C9 C10 68.5(4)
Y1 C9 C10 C6 69.0(4)
Li1 P1 C11 Y1 -4.3(4)
Li1 P1 C12 C13 61.3(5)
Li1 P1 C12 C14 -55.8(6)
Li1 P1 C12 C15 -179.2(4)
Li1 P1 C16 C17 -69.9(4)
Li1 P1 C16 C18 45.4(5)
Li1 P1 C16 C19 169.7(5)
Li1 P2 C30 Y2 -3.6(4)
Li1 P2 C31 C32 46.5(5)
Li1 P2 C31 C33 -70.0(5)
Li1 P2 C31 C34 169.9(5)
Li1 P2 C35 C36 -179.9(5)
Li1 P2 C35 C37 61.6(5)
Li1 P2 C35 C38 -54.4(5)
C1 C2 C3 Y1 67.5(4)
C1 C2 C3 C4 0.0(7)
C2 C1 C5 Y1 -68.3(4)
C2 C1 C5 C4 0.3(7)
C2 C3 C4 Y1 67.5(4)
C2 C3 C4 C5 0.2(7)
C3 C4 C5 Y1 68.0(4)
C3 C4 C5 C1 -0.3(7)
C5 C1 C2 Y1 68.0(4)
C5 C1 C2 C3 -0.1(7)
C6 C7 C8 Y1 -66.9(4)
C6 C7 C8 C9 -0.2(7)
C7 C6 C10 Y1 67.7(4)
C7 C6 C10 C9 0.0(7)
C7 C8 C9 Y1 -68.3(4)
C7 C8 C9 C10 0.2(7)
C8 C9 C10 Y1 -69.1(4)
C8 C9 C10 C6 -0.1(7)
C10 C6 C7 Y1 -66.5(4)
C10 C6 C7 C8 0.1(7)
C11 P1 C12 C13 -74.2(4)
C11 P1 C12 C14 168.6(4)
C11 P1 C12 C15 45.2(5)
C11 P1 C16 C17 49.5(4)
C11 P1 C16 C18 164.9(5)
C11 P1 C16 C19 -70.9(5)
C12 P1 C11 Y1 133.0(3)
C12 P1 C16 C17 165.2(4)
C12 P1 C16 C18 -79.4(5)
C12 P1 C16 C19 44.8(5)
C16 P1 C11 Y1 -109.6(3)
C16 P1 C12 C13 171.6(4)
C16 P1 C12 C14 54.4(5)
C16 P1 C12 C15 -69.0(5)
C20A C21A C22A C23A 0.6(12)
C21A C20A C24A C23A 1.0(12)
C21A C22A C23A C24A 0.0(11)
C22A C23A C24A C20A -0.6(11)
C24A C20A C21A C22A -1.0(12)
C20B C21B C22B C23B 0.6(18)
C21B C20B C24B C23B -1.7(18)
C21B C22B C23B C24B -1.6(16)
C22B C23B C24B C20B 2.1(16)
C24B C20B C21B C22B 1(2)
C25 C26 C27 C28 2.0(7)
C26 C25 C29 C28 1.4(8)
C26 C27 C28 C29 -1.2(7)
C27 C28 C29 C25 -0.2(7)
C29 C25 C26 C27 -2.2(8)
C30 P2 C31 C32 165.2(5)
C30 P2 C31 C33 48.7(5)
C30 P2 C31 C34 -71.4(5)
C30 P2 C35 C36 45.9(5)
C30 P2 C35 C37 -72.7(4)
C30 P2 C35 C38 171.4(4)
C31 P2 C30 Y2 -109.1(3)
C31 P2 C35 C36 -68.2(5)
C31 P2 C35 C37 173.2(4)
C31 P2 C35 C38 57.3(5)
C35 P2 C30 Y2 133.5(3)
C35 P2 C31 C32 -79.9(5)
C35 P2 C31 C33 163.6(4)
C35 P2 C31 C34 43.5(6)
